data_2018406
loop_
_publ_author_name
'Raspertova, Ilona'
'Doroschuk, Roman'
'Khomenko, Dmytro'
'Lampeka, Rostislav'

_publ_section_title
;
 Bis(methanol-\k<i>O</i>)dioxido[3,3'-(1<i>H</i>-1,2,4-triazole-3,5-diyl)diphenolato-\k^3^<i>O</i>,<i>N</i>^4^,<i>O</i>']uranium(VI)
 methanol monosolvate
;
_journal_coeditor_code BI3033
_journal_issue 3
_journal_name_full 'Acta Crystallographica Section C'
_journal_page_first m61
_journal_page_last m63
_journal_paper_doi 10.1107/S0108270112003034
_journal_volume 68
_journal_year 2012
_chemical_formula_iupac '[U (C14 H9 N3 O2) O2 (C H4 O)2] , C H4 O'
_chemical_formula_moiety 'C16 H17 N3 O6 U, C H4 O'
_chemical_formula_sum 'C17 H21 N3 O7 U'
_chemical_formula_weight 617.40
_chemical_name_systematic
;
Bis(methanol-\k<i>O</i>)dioxido[3,3'-(1<i>H</i>-1,2,4-triazole-3,5-
diyl)diphenolato-\k^3^<i>O</i>,<i>N</i>^4^,<i>O</i>']uranium(VI) methanol
monosolvate
;
_space_group_IT_number 61
_symmetry_cell_setting orthorhombic
_symmetry_space_group_name_Hall '-P 2ac 2ab'
_symmetry_space_group_name_H-M 'P b c a'
_atom_sites_solution_hydrogens geom
_atom_sites_solution_primary direct
_atom_sites_solution_secondary difmap
_audit_creation_method SHELXL97
_cell_angle_alpha 90.00
_cell_angle_beta 90.00
_cell_angle_gamma 90.00
_cell_formula_units_Z 8
_cell_length_a 11.0737(11)
_cell_length_b 18.0705(17)
_cell_length_c 20.1156(19)
_cell_measurement_reflns_used 4339
_cell_measurement_temperature 173(2)
_cell_measurement_theta_max 26.37
_cell_measurement_theta_min 2.38
_cell_volume 4025.3(7)
_computing_cell_refinement 'SAINT (Bruker, 2003)'
_computing_data_collection 'APEX2 (Bruker, 2004)'
_computing_data_reduction 'SAINT (Bruker, 2003)'
_computing_molecular_graphics 'SHELXTL (Sheldrick, 2008)'
_computing_publication_material 'SHELXTL (Sheldrick, 2008)'
_computing_structure_refinement 'SHELXL97 (Sheldrick, 2008)'
_computing_structure_solution 'SHELXS97 (Sheldrick, 2008)'
_diffrn_ambient_temperature 173(2)
_diffrn_measured_fraction_theta_full 0.996
_diffrn_measured_fraction_theta_max 0.973
_diffrn_measurement_device_type 'Bruker APEXII CCD area-detector'
_diffrn_measurement_method '\f and \w'
_diffrn_radiation_monochromator graphite
_diffrn_radiation_source 'fine-focus sealed tube'
_diffrn_radiation_type MoK\a
_diffrn_radiation_wavelength 0.71073
_diffrn_reflns_av_R_equivalents 0.0334
_diffrn_reflns_av_sigmaI/netI 0.0376
_diffrn_reflns_limit_h_max 13
_diffrn_reflns_limit_h_min -13
_diffrn_reflns_limit_k_max 22
_diffrn_reflns_limit_k_min -17
_diffrn_reflns_limit_l_max 24
_diffrn_reflns_limit_l_min -22
_diffrn_reflns_number 12248
_diffrn_reflns_theta_full 25.24
_diffrn_reflns_theta_max 26.40
_diffrn_reflns_theta_min 2.02
_exptl_absorpt_coefficient_mu 8.108
_exptl_absorpt_correction_T_max 0.4429
_exptl_absorpt_correction_T_min 0.1213
_exptl_absorpt_correction_type multi-scan
_exptl_absorpt_process_details '(SADABS; Bruker, 2003)'
_exptl_crystal_colour red
_exptl_crystal_density_diffrn 2.038
_exptl_crystal_density_method 'not measured'
_exptl_crystal_description prism
_exptl_crystal_F_000 2336
_exptl_crystal_size_max 0.45
_exptl_crystal_size_mid 0.18
_exptl_crystal_size_min 0.12
_refine_diff_density_max 0.936
_refine_diff_density_min -0.958
_refine_ls_extinction_method none
_refine_ls_goodness_of_fit_ref 1.037
_refine_ls_hydrogen_treatment mixed
_refine_ls_matrix_type full
_refine_ls_number_parameters 272
_refine_ls_number_reflns 4019
_refine_ls_number_restraints 3
_refine_ls_restrained_S_all 1.037
_refine_ls_R_factor_all 0.0424
_refine_ls_R_factor_gt 0.0271
_refine_ls_shift/su_max 0.002
_refine_ls_shift/su_mean 0.000
_refine_ls_structure_factor_coef Fsqd
_refine_ls_weighting_details 'calc w = 1/[\s^2^(Fo^2^)+(0.0253P)^2^+5.8464P] where P=(Fo^2^+2Fc^2^)/3'
_refine_ls_weighting_scheme calc
_refine_ls_wR_factor_gt 0.0559
_refine_ls_wR_factor_ref 0.0614
_reflns_number_gt 3126
_reflns_number_total 4019
_reflns_threshold_expression I>2\s(I)
_cod_data_source_file bi3033.cif
_cod_data_source_block I
_cod_database_code 2018406
_cod_database_fobs_code 2018406

loop_
_symmetry_equiv_pos_as_xyz
'x, y, z'
'-x+1/2, -y, z+1/2'
'x+1/2, -y+1/2, -z'
'-x, y+1/2, -z+1/2'
'-x, -y, -z'
'x-1/2, y, -z-1/2'
'-x-1/2, y-1/2, z'
'x, -y-1/2, z-1/2'

loop_
_atom_site_type_symbol
_atom_site_label
_atom_site_fract_x
_atom_site_fract_y
_atom_site_fract_z
_atom_site_U_iso_or_equiv
_atom_site_adp_type
_atom_site_calc_flag
_atom_site_refinement_flags
_atom_site_occupancy
_atom_site_symmetry_multiplicity
U U1 0.592060(14) 0.089893(9) 0.709878(8) 0.01360(7) Uani d . 1 1
N N1 0.5906(3) 0.0885(2) 0.58496(18) 0.0142(8) Uani d . 1 1
N N2 0.5401(4) 0.1076(2) 0.4823(2) 0.0202(10) Uani d . 1 1
H H2N 0.517(4) 0.125(3) 0.447(3) 0.025(16) Uiso d . 1 1
N N3 0.6228(3) 0.0512(2) 0.47976(19) 0.0190(9) Uani d . 1 1
O O1 0.7683(3) 0.04433(19) 0.66944(15) 0.0194(7) Uani d . 1 1
O O2 0.4124(3) 0.13386(18) 0.67101(15) 0.0159(7) Uani d . 1 1
O O3 0.7129(3) 0.0588(2) 0.80717(16) 0.0213(8) Uani d D 1 1
H H3O 0.778(3) 0.079(3) 0.815(3) 0.031(17) Uiso d D 1 1
O O4 0.4728(3) 0.1108(2) 0.81062(16) 0.0211(8) Uani d D 1 1
H H4O 0.405(2) 0.096(3) 0.816(3) 0.027(16) Uiso d D 1 1
O O5 0.5299(3) -0.00149(18) 0.70913(16) 0.0196(7) Uani d . 1 1
O O6 0.6546(3) 0.17972(18) 0.71249(16) 0.0215(8) Uani d . 1 1
O O7 0.4766(4) 0.1418(2) 0.3533(2) 0.0438(11) Uani d D 1 1
H H7O 0.470(7) 0.105(2) 0.331(3) 0.06(2) Uiso d D 1 1
C C1 0.7893(4) -0.0129(3) 0.6279(2) 0.0187(10) Uani d . 1 1
C C2 0.7356(4) -0.0162(3) 0.5650(2) 0.0163(10) Uani d . 1 1
C C3 0.6506(4) 0.0412(3) 0.5433(2) 0.0165(10) Uani d . 1 1
C C4 0.5216(4) 0.1300(3) 0.5446(2) 0.0153(10) Uani d . 1 1
C C5 0.4392(4) 0.1884(3) 0.5637(2) 0.0171(11) Uani d . 1 1
C C6 0.3868(4) 0.1879(3) 0.6277(2) 0.0153(10) Uani d . 1 1
C C7 0.3043(4) 0.2432(3) 0.6441(2) 0.0190(11) Uani d . 1 1
H H7 0.2689 0.2437 0.6872 0.023 Uiso calc R 1 1
C C8 0.2729(4) 0.2978(3) 0.5985(2) 0.0230(11) Uani d . 1 1
H H8 0.2164 0.3350 0.6105 0.028 Uiso calc R 1 1
C C9 0.3235(4) 0.2981(3) 0.5358(3) 0.0247(12) Uani d . 1 1
H H9 0.3020 0.3353 0.5047 0.030 Uiso calc R 1 1
C C10 0.4058(4) 0.2438(3) 0.5186(2) 0.0216(11) Uani d . 1 1
H H10 0.4403 0.2441 0.4754 0.026 Uiso calc R 1 1
C C11 0.7648(4) -0.0742(3) 0.5225(3) 0.0228(12) Uani d . 1 1
H H11 0.7303 -0.0758 0.4792 0.027 Uiso calc R 1 1
C C12 0.8436(5) -0.1298(3) 0.5422(3) 0.0300(13) Uani d . 1 1
H H12 0.8615 -0.1696 0.5130 0.036 Uiso calc R 1 1
C C13 0.8957(5) -0.1269(3) 0.6042(3) 0.0333(14) Uani d . 1 1
H H13 0.9499 -0.1647 0.6178 0.040 Uiso calc R 1 1
C C14 0.8691(4) -0.0687(3) 0.6470(3) 0.0276(13) Uani d . 1 1
H H14 0.9056 -0.0669 0.6897 0.033 Uiso calc R 1 1
C C15 0.7248(5) -0.0148(3) 0.8324(3) 0.0324(13) Uani d . 1 1
H H15A 0.6448 -0.0343 0.8437 0.049 Uiso calc R 1 1
H H15B 0.7757 -0.0143 0.8723 0.049 Uiso calc R 1 1
H H15C 0.7620 -0.0464 0.7985 0.049 Uiso calc R 1 1
C C16 0.5033(5) 0.1319(4) 0.8774(3) 0.0375(15) Uani d . 1 1
H H16A 0.5279 0.0880 0.9026 0.056 Uiso calc R 1 1
H H16B 0.4329 0.1546 0.8988 0.056 Uiso calc R 1 1
H H16C 0.5700 0.1676 0.8765 0.056 Uiso calc R 1 1
C C17 0.4098(7) 0.1874(4) 0.3109(4) 0.071(3) Uani d . 1 1
H H17A 0.4643 0.2216 0.2879 0.106 Uiso calc R 1 1
H H17B 0.3509 0.2157 0.3369 0.106 Uiso calc R 1 1
H H17C 0.3673 0.1569 0.2781 0.106 Uiso calc R 1 1

loop_
_atom_site_aniso_label
_atom_site_aniso_U_11
_atom_site_aniso_U_22
_atom_site_aniso_U_33
_atom_site_aniso_U_12
_atom_site_aniso_U_13
_atom_site_aniso_U_23
U1 0.01463(9) 0.01490(11) 0.01126(10) 0.00083(8) -0.00039(7) -0.00046(8)
N1 0.0172(19) 0.013(2) 0.0120(19) -0.0002(18) 0.0028(16) -0.0013(16)
N2 0.023(2) 0.024(3) 0.013(2) 0.0012(19) 0.0007(19) 0.0041(19)
N3 0.022(2) 0.020(2) 0.015(2) 0.0021(18) 0.0036(16) -0.0026(18)
O1 0.0168(16) 0.025(2) 0.0164(17) 0.0031(15) -0.0028(14) -0.0064(15)
O2 0.0160(16) 0.0200(19) 0.0118(16) 0.0045(14) 0.0013(14) 0.0024(14)
O3 0.0214(18) 0.020(2) 0.0225(19) -0.0027(17) -0.0049(15) 0.0020(15)
O4 0.0197(19) 0.034(2) 0.0099(17) 0.0023(17) 0.0018(15) -0.0031(14)
O5 0.0183(16) 0.0204(19) 0.0202(18) -0.0025(15) -0.0027(15) 0.0012(15)
O6 0.0239(18) 0.0201(19) 0.0207(18) -0.0042(15) 0.0010(15) -0.0012(15)
O7 0.073(3) 0.034(3) 0.024(2) -0.007(2) -0.019(2) 0.001(2)
C1 0.013(2) 0.022(3) 0.022(3) -0.001(2) 0.003(2) -0.001(2)
C2 0.013(2) 0.015(3) 0.021(2) 0.0003(19) 0.006(2) 0.000(2)
C3 0.016(2) 0.018(3) 0.016(3) -0.004(2) 0.004(2) -0.006(2)
C4 0.015(2) 0.021(3) 0.010(2) -0.005(2) 0.0030(19) 0.004(2)
C5 0.015(2) 0.021(3) 0.015(2) -0.001(2) -0.0011(19) -0.002(2)
C6 0.014(2) 0.014(3) 0.017(2) -0.0018(19) -0.0035(19) 0.001(2)
C7 0.022(2) 0.015(3) 0.020(3) 0.001(2) -0.003(2) 0.001(2)
C8 0.019(2) 0.019(3) 0.031(3) 0.006(2) -0.003(2) -0.002(2)
C9 0.032(3) 0.017(3) 0.025(3) 0.003(2) -0.001(2) 0.010(2)
C10 0.027(3) 0.023(3) 0.015(2) -0.007(2) 0.001(2) 0.004(2)
C11 0.025(3) 0.023(3) 0.021(3) -0.002(2) 0.001(2) -0.010(2)
C12 0.028(3) 0.020(3) 0.042(4) 0.008(3) 0.002(3) -0.011(3)
C13 0.033(3) 0.026(3) 0.041(4) 0.014(3) -0.006(3) -0.003(3)
C14 0.021(3) 0.039(4) 0.022(3) 0.011(2) -0.004(2) -0.001(2)
C15 0.039(3) 0.027(3) 0.031(3) -0.004(3) -0.011(3) 0.010(3)
C16 0.040(3) 0.050(4) 0.022(3) -0.009(3) 0.007(3) -0.014(3)
C17 0.098(6) 0.034(4) 0.081(6) 0.000(4) -0.044(5) 0.016(4)

loop_
_atom_type_symbol
_atom_type_description
_atom_type_scat_dispersion_real
_atom_type_scat_dispersion_imag
_atom_type_scat_source
C C 0.0033 0.0016 'International Tables Vol C Tables 4.2.6.8 and 6.1.1.4'
H H 0.0000 0.0000 'International Tables Vol C Tables 4.2.6.8 and 6.1.1.4'
N N 0.0061 0.0033 'International Tables Vol C Tables 4.2.6.8 and 6.1.1.4'
O O 0.0106 0.0060 'International Tables Vol C Tables 4.2.6.8 and 6.1.1.4'
U U -9.6767 9.6646 'International Tables Vol C Tables 4.2.6.8 and 6.1.1.4'

loop_
_geom_angle_atom_site_label_1
_geom_angle_atom_site_label_2
_geom_angle_atom_site_label_3
_geom_angle
O6 U1 O5 178.69(15)
O6 U1 O1 90.40(14)
O5 U1 O1 89.60(13)
O6 U1 O2 91.83(13)
O5 U1 O2 89.03(13)
O1 U1 O2 138.93(11)
O6 U1 O3 88.44(14)
O5 U1 O3 90.30(13)
O1 U1 O3 74.44(11)
O2 U1 O3 146.60(11)
O6 U1 O4 92.59(13)
O5 U1 O4 86.65(13)
O1 U1 O4 144.75(11)
O2 U1 O4 76.08(11)
O3 U1 O4 70.55(12)
O6 U1 N1 92.38(14)
O5 U1 N1 88.84(13)
O1 U1 N1 69.10(11)
O2 U1 N1 69.83(11)
O3 U1 N1 143.54(11)
O4 U1 N1 145.68(11)
C4 N1 C3 104.8(4)
C4 N1 U1 127.0(3)
C3 N1 U1 128.0(3)
C4 N2 N3 111.3(4)
C4 N2 H2N 131(4)
N3 N2 H2N 117(4)
C3 N3 N2 102.7(4)
C1 O1 U1 130.4(3)
C6 O2 U1 131.5(3)
C15 O3 U1 123.4(3)
C15 O3 H3O 106(4)
U1 O3 H3O 122(4)
C16 O4 U1 133.5(3)
C16 O4 H4O 100(4)
U1 O4 H4O 125(4)
C17 O7 H7O 96(5)
O1 C1 C14 119.5(4)
O1 C1 C2 121.3(4)
C14 C1 C2 119.2(5)
C11 C2 C1 119.3(4)
C11 C2 C3 119.9(4)
C1 C2 C3 120.8(4)
N3 C3 N1 113.1(4)
N3 C3 C2 122.2(4)
N1 C3 C2 124.8(4)
N2 C4 N1 108.1(4)
N2 C4 C5 124.7(4)
N1 C4 C5 127.2(4)
C10 C5 C6 119.1(4)
C10 C5 C4 121.0(4)
C6 C5 C4 119.8(4)
O2 C6 C7 120.5(4)
O2 C6 C5 120.7(4)
C7 C6 C5 118.7(4)
C8 C7 C6 121.0(5)
C8 C7 H7 119.5
C6 C7 H7 119.5
C9 C8 C7 120.3(5)
C9 C8 H8 119.8
C7 C8 H8 119.8
C8 C9 C10 119.5(5)
C8 C9 H9 120.2
C10 C9 H9 120.2
C9 C10 C5 121.3(5)
C9 C10 H10 119.4
C5 C10 H10 119.4
C12 C11 C2 121.0(5)
C12 C11 H11 119.5
C2 C11 H11 119.5
C13 C12 C11 119.7(5)
C13 C12 H12 120.2
C11 C12 H12 120.2
C12 C13 C14 120.1(5)
C12 C13 H13 120.0
C14 C13 H13 120.0
C13 C14 C1 120.7(5)
C13 C14 H14 119.6
C1 C14 H14 119.6
O3 C15 H15A 109.5
O3 C15 H15B 109.5
H15A C15 H15B 109.5
O3 C15 H15C 109.5
H15A C15 H15C 109.5
H15B C15 H15C 109.5
O4 C16 H16A 109.5
O4 C16 H16B 109.5
H16A C16 H16B 109.5
O4 C16 H16C 109.5
H16A C16 H16C 109.5
H16B C16 H16C 109.5
O7 C17 H17A 109.5
O7 C17 H17B 109.5
H17A C17 H17B 109.5
O7 C17 H17C 109.5
H17A C17 H17C 109.5
H17B C17 H17C 109.5

loop_
_geom_bond_atom_site_label_1
_geom_bond_atom_site_label_2
_geom_bond_distance
U1 O6 1.766(3)
U1 O5 1.789(3)
U1 O1 2.269(3)
U1 O2 2.281(3)
U1 O3 2.437(3)
U1 O4 2.448(3)
U1 N1 2.513(4)
N1 C4 1.345(6)
N1 C3 1.369(6)
N2 C4 1.332(6)
N2 N3 1.372(6)
N2 H2N 0.82(5)
N3 C3 1.327(6)
O1 C1 1.351(5)
O2 C6 1.338(5)
O3 C15 1.431(6)
O3 H3O 0.82(2)
O4 C16 1.438(6)
O4 H4O 0.806(19)
O7 C17 1.399(7)
O7 H7O 0.80(2)
C1 C14 1.394(7)
C1 C2 1.398(6)
C2 C11 1.391(6)
C2 C3 1.467(6)
C4 C5 1.446(6)
C5 C10 1.401(6)
C5 C6 1.412(6)
C6 C7 1.395(6)
C7 C8 1.391(6)
C7 H7 0.9500
C8 C9 1.380(7)
C8 H8 0.9500
C9 C10 1.382(7)
C9 H9 0.9500
C10 H10 0.9500
C11 C12 1.389(7)
C11 H11 0.9500
C12 C13 1.376(8)
C12 H12 0.9500
C13 C14 1.390(8)
C13 H13 0.9500
C14 H14 0.9500
C15 H15A 0.9800
C15 H15B 0.9800
C15 H15C 0.9800
C16 H16A 0.9800
C16 H16B 0.9800
C16 H16C 0.9800
C17 H17A 0.9800
C17 H17B 0.9800
C17 H17C 0.9800

loop_
_geom_hbond_atom_site_label_D
_geom_hbond_atom_site_label_H
_geom_hbond_atom_site_label_A
_geom_hbond_site_symmetry_A
_geom_hbond_distance_DH
_geom_hbond_distance_HA
_geom_hbond_distance_DA
_geom_hbond_angle_DHA
N2 H2N O7 . 0.82(5) 1.95(5) 2.758(6) 165(5)
O3 H3O O2 6_657 0.82(2) 1.81(2) 2.629(5) 174(6)
O4 H4O O1 6_557 0.806(19) 1.80(2) 2.594(5) 168(5)
O7 H7O O5 5_656 0.80(2) 2.04(2) 2.831(6) 168(7)

loop_
_geom_torsion_atom_site_label_1
_geom_torsion_atom_site_label_2
_geom_torsion_atom_site_label_3
_geom_torsion_atom_site_label_4
_geom_torsion
O6 U1 N1 C4 -68.1(4)
O5 U1 N1 C4 112.4(4)
O1 U1 N1 C4 -157.6(4)
O2 U1 N1 C4 23.0(3)
O3 U1 N1 C4 -158.7(3)
O4 U1 N1 C4 30.0(5)
O6 U1 N1 C3 118.5(4)
O5 U1 N1 C3 -61.0(4)
O1 U1 N1 C3 29.0(3)
O2 U1 N1 C3 -150.4(4)
O3 U1 N1 C3 27.9(5)
O4 U1 N1 C3 -143.4(3)
C4 N2 N3 C3 0.7(5)
O6 U1 O1 C1 -148.7(4)
O5 U1 O1 C1 32.6(4)
O2 U1 O1 C1 -55.5(4)
O3 U1 O1 C1 123.0(4)
O4 U1 O1 C1 116.2(4)
N1 U1 O1 C1 -56.3(4)
O6 U1 O2 C6 38.1(4)
O5 U1 O2 C6 -142.8(4)
O1 U1 O2 C6 -54.6(4)
O3 U1 O2 C6 128.1(4)
O4 U1 O2 C6 130.4(4)
N1 U1 O2 C6 -53.7(4)
O6 U1 O3 C15 -170.7(4)
O5 U1 O3 C15 9.6(4)
O1 U1 O3 C15 -79.9(4)
O2 U1 O3 C15 98.3(4)
O4 U1 O3 C15 96.0(4)
N1 U1 O3 C15 -78.8(4)
O6 U1 O4 C16 -56.9(5)
O5 U1 O4 C16 122.0(5)
O1 U1 O4 C16 37.4(5)
O2 U1 O4 C16 -148.2(5)
O3 U1 O4 C16 30.5(4)
N1 U1 O4 C16 -155.0(4)
U1 O1 C1 C14 -126.0(4)
U1 O1 C1 C2 56.1(6)
O1 C1 C2 C11 176.6(4)
C14 C1 C2 C11 -1.3(7)
O1 C1 C2 C3 -2.5(7)
C14 C1 C2 C3 179.7(4)
N2 N3 C3 N1 -0.5(5)
N2 N3 C3 C2 178.4(4)
C4 N1 C3 N3 0.1(5)
U1 N1 C3 N3 174.6(3)
C4 N1 C3 C2 -178.7(4)
U1 N1 C3 C2 -4.2(6)
C11 C2 C3 N3 -17.2(7)
C1 C2 C3 N3 161.8(4)
C11 C2 C3 N1 161.5(4)
C1 C2 C3 N1 -19.4(7)
N3 N2 C4 N1 -0.7(5)
N3 N2 C4 C5 -179.7(4)
C3 N1 C4 N2 0.4(5)
U1 N1 C4 N2 -174.3(3)
C3 N1 C4 C5 179.4(4)
U1 N1 C4 C5 4.8(6)
N2 C4 C5 C10 -23.9(7)
N1 C4 C5 C10 157.2(5)
N2 C4 C5 C6 152.9(5)
N1 C4 C5 C6 -26.0(7)
U1 O2 C6 C7 -128.7(4)
U1 O2 C6 C5 53.6(6)
C10 C5 C6 O2 176.9(4)
C4 C5 C6 O2 0.0(6)
C10 C5 C6 C7 -0.8(7)
C4 C5 C6 C7 -177.7(4)
O2 C6 C7 C8 -177.1(4)
C5 C6 C7 C8 0.6(7)
C6 C7 C8 C9 -0.1(7)
C7 C8 C9 C10 -0.1(7)
C8 C9 C10 C5 -0.2(7)
C6 C5 C10 C9 0.6(7)
C4 C5 C10 C9 177.5(4)
C1 C2 C11 C12 1.9(7)
C3 C2 C11 C12 -179.1(5)
C2 C11 C12 C13 -1.3(8)
C11 C12 C13 C14 0.3(9)
C12 C13 C14 C1 0.3(9)
O1 C1 C14 C13 -177.6(5)
C2 C1 C14 C13 0.2(8)
